data_1556207
loop_
_publ_author_name
'Lee, Boram'
'Chen, Shiyu'
'Heinis, Christian'
'Scopelliti, Rosario'
'Severin, Kay'

_publ_section_title
;
 Pattern-based sensing of peptides and aminoglycosides with a single
 molecular probe.
;
_journal_issue 13
_journal_name_full 'Organic letters'
_journal_page_first 3456
_journal_page_last 3459
_journal_paper_doi 10.1021/ol401495c
_journal_volume 15
_journal_year 2013
_chemical_formula_moiety 'C26 H25 N3 O3'
_chemical_formula_sum 'C26 H25 N3 O3'
_chemical_formula_weight 427.49
_space_group_IT_number 2
_space_group_name_Hall '-P 1'
_space_group_name_H-M_alt 'P -1'
_symmetry_cell_setting triclinic
_symmetry_space_group_name_Hall '-P 1'
_symmetry_space_group_name_H-M 'P -1'
_atom_sites_solution_hydrogens geom
_atom_sites_solution_primary direct
_atom_sites_solution_secondary difmap
_audit_creation_method SHELXL-97
_cell_angle_alpha 102.206(11)
_cell_angle_beta 101.521(10)
_cell_angle_gamma 92.584(8)
_cell_formula_units_Z 2
_cell_length_a 7.5683(7)
_cell_length_b 11.9057(16)
_cell_length_c 14.1137(18)
_cell_measurement_reflns_used 131
_cell_measurement_temperature 100(2)
_cell_measurement_theta_max 22
_cell_measurement_theta_min 3
_cell_volume 1212.9(3)
_computing_cell_refinement 'Dirax/lsq (Duisenberg & Schreurs, 1989-2000)'
_computing_data_collection 'Collect (Bruker AXS BV, 1997-2004)'
_computing_data_reduction 'EvalCCD (Duisenberg & Schreurs, 1990-2000)'
_computing_molecular_graphics 'Bruker SHELXTL'
_computing_publication_material 'Bruker SHELXTL'
_computing_structure_refinement 'SHELXL-97 (Sheldrick, 1997)'
_computing_structure_solution 'SHELXS-97 (Sheldrick, 1990)'
_diffrn_ambient_temperature 100(2)
_diffrn_measured_fraction_theta_full 0.977
_diffrn_measured_fraction_theta_max 0.977
_diffrn_measurement_device_type 'Bruker APEX II CCD'
_diffrn_measurement_method 'phi and omega scans'
_diffrn_radiation_monochromator graphite
_diffrn_radiation_source 'fine-focus sealed tube'
_diffrn_radiation_type MoK\a
_diffrn_radiation_wavelength 0.71073
_diffrn_reflns_av_R_equivalents 0.0573
_diffrn_reflns_av_sigmaI/netI 0.0733
_diffrn_reflns_limit_h_max 12
_diffrn_reflns_limit_h_min -11
_diffrn_reflns_limit_k_max 19
_diffrn_reflns_limit_k_min -19
_diffrn_reflns_limit_l_max 22
_diffrn_reflns_limit_l_min -22
_diffrn_reflns_number 30470
_diffrn_reflns_theta_full 35.00
_diffrn_reflns_theta_max 35.00
_diffrn_reflns_theta_min 3.13
_exptl_absorpt_coefficient_mu 0.078
_exptl_absorpt_correction_T_max 0.7469
_exptl_absorpt_correction_T_min 0.5991
_exptl_absorpt_correction_type multi-scan
_exptl_absorpt_process_details 'SADABS 2008, Bruker AXS, 2008'
_exptl_crystal_colour yellow
_exptl_crystal_density_diffrn 1.171
_exptl_crystal_density_method 'not measured'
_exptl_crystal_description prismatic
_exptl_crystal_F_000 452
_exptl_crystal_size_max 0.49
_exptl_crystal_size_mid 0.23
_exptl_crystal_size_min 0.16
_platon_squeeze_details ' '
_refine_diff_density_max 0.624
_refine_diff_density_min -0.295
_refine_diff_density_rms 0.078
_refine_ls_extinction_method none
_refine_ls_goodness_of_fit_ref 1.042
_refine_ls_hydrogen_treatment constr
_refine_ls_matrix_type full
_refine_ls_number_parameters 289
_refine_ls_number_reflns 10454
_refine_ls_number_restraints 0
_refine_ls_restrained_S_all 1.042
_refine_ls_R_factor_all 0.1080
_refine_ls_R_factor_gt 0.0679
_refine_ls_shift/su_max 0.000
_refine_ls_shift/su_mean 0.000
_refine_ls_structure_factor_coef Fsqd
_refine_ls_weighting_details 'calc w=1/[\s^2^(Fo^2^)+(0.0954P)^2^+0.0000P] where P=(Fo^2^+2Fc^2^)/3'
_refine_ls_weighting_scheme calc
_refine_ls_wR_factor_gt 0.1670
_refine_ls_wR_factor_ref 0.1883
_reflns_number_gt 6510
_reflns_number_total 10454
_reflns_threshold_expression >2sigma(I)
_cod_data_source_file ol401495c_si_001.cif
_cod_data_source_block bo-try-2
_cod_depositor_comments
;
The following automatic conversions were performed:

data item '_symmetry_cell_setting' value 'Triclinic' was changed to
'triclinic' in accordance with the
/home/saulius/struct/COD-crude-data/automatic-downloads/DataCite-retrospective/ACS/depositions/lib/dictionaries/cif_core.dic
dictionary named 'cif_core.dic' version 2.4.2 last updated on
2011-04-26.

Automatic conversion script
Id: cif_fix_values 6909 2019-04-08 15:41:33Z antanas 
;
_cod_database_code 1556207

loop_
_symmetry_equiv_pos_as_xyz
'x, y, z'
'-x, -y, -z'

loop_
_atom_site_label
_atom_site_type_symbol
_atom_site_fract_x
_atom_site_fract_y
_atom_site_fract_z
_atom_site_U_iso_or_equiv
_atom_site_adp_type
_atom_site_occupancy
_atom_site_symmetry_multiplicity
_atom_site_calc_flag
_atom_site_refinement_flags
O1 O 0.07259(16) 0.22289(9) 0.36530(8) 0.0251(2) Uani 1 1 d .
O2 O 0.21946(14) 0.35922(8) 0.49113(7) 0.01750(19) Uani 1 1 d .
O3 O -0.08629(14) 0.43693(9) 0.18345(7) 0.0207(2) Uani 1 1 d .
N1 N 0.55457(16) 0.62191(9) 0.77966(8) 0.0172(2) Uani 1 1 d .
N2 N 0.06467(16) 0.61198(9) 0.33386(8) 0.0163(2) Uani 1 1 d .
H2 H 0.0070 0.5803 0.2727 0.020 Uiso 1 1 calc R
N3 N 0.07107(18) 0.65529(11) 0.02184(8) 0.0225(2) Uani 1 1 d .
H3 H 0.0436 0.6101 -0.0380 0.027 Uiso 1 1 calc R
C1 C 0.11524(19) 0.32686(11) 0.39624(9) 0.0178(2) Uani 1 1 d .
C2 C 0.27824(18) 0.47335(10) 0.53619(9) 0.0147(2) Uani 1 1 d .
C3 C 0.38497(18) 0.48876(10) 0.63102(9) 0.0147(2) Uani 1 1 d .
C4 C 0.42783(19) 0.38688(11) 0.67758(9) 0.0174(2) Uani 1 1 d .
H4A H 0.5359 0.3536 0.6576 0.021 Uiso 1 1 calc R
H4B H 0.3248 0.3265 0.6538 0.021 Uiso 1 1 calc R
C5 C 0.46337(19) 0.42552(11) 0.79071(9) 0.0178(2) Uani 1 1 d .
H5A H 0.3505 0.4491 0.8113 0.021 Uiso 1 1 calc R
H5B H 0.5034 0.3607 0.8210 0.021 Uiso 1 1 calc R
C6 C 0.60888(19) 0.52634(12) 0.82608(10) 0.0191(2) Uani 1 1 d .
H6A H 0.6296 0.5527 0.8991 0.023 Uiso 1 1 calc R
H6B H 0.7238 0.5010 0.8092 0.023 Uiso 1 1 calc R
C7 C 0.64729(19) 0.73652(11) 0.82813(10) 0.0192(2) Uani 1 1 d .
H7A H 0.7593 0.7469 0.8035 0.023 Uiso 1 1 calc R
H7B H 0.6820 0.7429 0.9007 0.023 Uiso 1 1 calc R
C8 C 0.5255(2) 0.83052(12) 0.80716(10) 0.0218(3) Uani 1 1 d .
H8A H 0.5896 0.9074 0.8404 0.026 Uiso 1 1 calc R
H8B H 0.4148 0.8220 0.8334 0.026 Uiso 1 1 calc R
C9 C 0.4743(2) 0.82025(12) 0.69509(10) 0.0231(3) Uani 1 1 d .
H9A H 0.3783 0.8717 0.6801 0.028 Uiso 1 1 calc R
H9B H 0.5812 0.8458 0.6719 0.028 Uiso 1 1 calc R
C10 C 0.40743(19) 0.69737(11) 0.63985(9) 0.0168(2) Uani 1 1 d .
C11 C 0.45158(18) 0.60249(11) 0.68483(9) 0.0150(2) Uani 1 1 d .
C12 C 0.30075(19) 0.67660(11) 0.54507(9) 0.0169(2) Uani 1 1 d .
H12 H 0.2729 0.7406 0.5162 0.020 Uiso 1 1 calc R
C13 C 0.23089(17) 0.56462(11) 0.48888(9) 0.0142(2) Uani 1 1 d .
C14 C 0.12137(18) 0.53596(11) 0.38865(9) 0.0152(2) Uani 1 1 d .
C15 C 0.06778(18) 0.41584(11) 0.34329(9) 0.0154(2) Uani 1 1 d .
C16 C -0.03787(19) 0.37557(12) 0.24442(9) 0.0184(2) Uani 1 1 d .
H16 H -0.0745 0.2953 0.2232 0.022 Uiso 1 1 calc R
C17 C 0.08185(19) 0.73849(11) 0.35793(9) 0.0166(2) Uani 1 1 d .
H17A H 0.2112 0.7678 0.3727 0.020 Uiso 1 1 calc R
H17B H 0.0324 0.7675 0.4175 0.020 Uiso 1 1 calc R
C18 C -0.02216(19) 0.78202(11) 0.26965(9) 0.0181(2) Uani 1 1 d .
H18A H -0.1514 0.7531 0.2564 0.022 Uiso 1 1 calc R
H18B H -0.0145 0.8674 0.2877 0.022 Uiso 1 1 calc R
C19 C 0.04767(19) 0.74499(11) 0.17642(9) 0.0178(2) Uani 1 1 d .
C20 C 0.2211(2) 0.78325(11) 0.16048(9) 0.0180(2) Uani 1 1 d .
C21 C 0.3678(2) 0.86118(11) 0.21899(10) 0.0197(3) Uani 1 1 d .
H21 H 0.3644 0.9013 0.2843 0.024 Uiso 1 1 calc R
C22 C 0.5166(2) 0.87756(12) 0.17878(11) 0.0225(3) Uani 1 1 d .
H22 H 0.6170 0.9290 0.2176 0.027 Uiso 1 1 calc R
C23 C 0.5231(2) 0.81946(13) 0.08105(11) 0.0241(3) Uani 1 1 d .
H23 H 0.6273 0.8330 0.0557 0.029 Uiso 1 1 calc R
C24 C 0.3803(2) 0.74326(13) 0.02182(10) 0.0228(3) Uani 1 1 d .
H24 H 0.3842 0.7047 -0.0438 0.027 Uiso 1 1 calc R
C25 C 0.2302(2) 0.72538(12) 0.06249(9) 0.0196(3) Uani 1 1 d .
C26 C -0.0382(2) 0.66771(12) 0.09042(10) 0.0206(3) Uani 1 1 d .
H26 H -0.1551 0.6287 0.0798 0.025 Uiso 1 1 calc R

loop_
_atom_site_aniso_label
_atom_site_aniso_U_11
_atom_site_aniso_U_22
_atom_site_aniso_U_33
_atom_site_aniso_U_23
_atom_site_aniso_U_13
_atom_site_aniso_U_12
O1 0.0343(6) 0.0159(4) 0.0208(5) 0.0019(3) -0.0013(4) 0.0001(4)
O2 0.0233(5) 0.0145(4) 0.0131(4) 0.0022(3) 0.0017(3) 0.0009(3)
O3 0.0232(5) 0.0249(5) 0.0125(4) 0.0023(3) 0.0020(4) 0.0030(4)
N1 0.0210(6) 0.0165(5) 0.0128(4) 0.0033(4) 0.0009(4) 0.0004(4)
N2 0.0198(5) 0.0180(5) 0.0112(4) 0.0036(3) 0.0032(4) 0.0025(4)
N3 0.0266(6) 0.0277(6) 0.0115(4) 0.0025(4) 0.0031(4) -0.0012(5)
C1 0.0192(6) 0.0192(5) 0.0140(5) 0.0020(4) 0.0031(4) 0.0026(5)
C2 0.0167(6) 0.0147(5) 0.0127(5) 0.0020(4) 0.0046(4) 0.0006(4)
C3 0.0152(6) 0.0159(5) 0.0139(5) 0.0039(4) 0.0045(4) 0.0017(4)
C4 0.0196(6) 0.0166(5) 0.0164(5) 0.0046(4) 0.0037(5) 0.0026(4)
C5 0.0213(6) 0.0190(5) 0.0142(5) 0.0056(4) 0.0040(5) 0.0029(5)
C6 0.0211(7) 0.0201(6) 0.0155(5) 0.0052(4) 0.0010(5) 0.0036(5)
C7 0.0208(7) 0.0186(5) 0.0154(5) 0.0009(4) 0.0011(5) -0.0008(5)
C8 0.0302(8) 0.0182(6) 0.0149(5) 0.0027(4) 0.0012(5) 0.0013(5)
C9 0.0347(8) 0.0171(6) 0.0150(5) 0.0041(4) -0.0001(5) -0.0033(5)
C10 0.0221(6) 0.0153(5) 0.0132(5) 0.0046(4) 0.0037(4) -0.0006(4)
C11 0.0162(6) 0.0173(5) 0.0121(5) 0.0031(4) 0.0049(4) 0.0010(4)
C12 0.0225(6) 0.0156(5) 0.0133(5) 0.0043(4) 0.0042(5) 0.0008(4)
C13 0.0153(6) 0.0159(5) 0.0123(5) 0.0037(4) 0.0041(4) 0.0011(4)
C14 0.0165(6) 0.0180(5) 0.0125(5) 0.0036(4) 0.0058(4) 0.0028(4)
C15 0.0174(6) 0.0154(5) 0.0127(5) 0.0017(4) 0.0035(4) 0.0009(4)
C16 0.0196(6) 0.0202(6) 0.0142(5) 0.0006(4) 0.0046(5) 0.0015(5)
C17 0.0216(6) 0.0168(5) 0.0123(5) 0.0037(4) 0.0047(4) 0.0033(4)
C18 0.0212(6) 0.0206(6) 0.0144(5) 0.0056(4) 0.0055(5) 0.0049(5)
C19 0.0202(6) 0.0207(6) 0.0132(5) 0.0061(4) 0.0028(4) 0.0036(5)
C20 0.0239(7) 0.0183(5) 0.0131(5) 0.0043(4) 0.0056(5) 0.0040(5)
C21 0.0251(7) 0.0170(5) 0.0165(5) 0.0026(4) 0.0045(5) 0.0011(5)
C22 0.0253(7) 0.0171(5) 0.0246(6) 0.0033(5) 0.0059(5) 0.0004(5)
C23 0.0282(8) 0.0236(6) 0.0244(6) 0.0081(5) 0.0118(6) 0.0045(5)
C24 0.0296(8) 0.0255(6) 0.0161(6) 0.0061(5) 0.0096(5) 0.0036(5)
C25 0.0255(7) 0.0225(6) 0.0120(5) 0.0058(4) 0.0047(5) 0.0027(5)
C26 0.0214(7) 0.0248(6) 0.0151(5) 0.0060(5) 0.0019(5) -0.0007(5)

loop_
_atom_type_symbol
_atom_type_description
_atom_type_scat_dispersion_real
_atom_type_scat_dispersion_imag
_atom_type_scat_source
C C 0.0033 0.0016 'International Tables Vol C Tables 4.2.6.8 and 6.1.1.4'
H H 0.0000 0.0000 'International Tables Vol C Tables 4.2.6.8 and 6.1.1.4'
N N 0.0061 0.0033 'International Tables Vol C Tables 4.2.6.8 and 6.1.1.4'
O O 0.0106 0.0060 'International Tables Vol C Tables 4.2.6.8 and 6.1.1.4'

loop_
_geom_angle_atom_site_label_1
_geom_angle_atom_site_label_2
_geom_angle_atom_site_label_3
_geom_angle
C1 O2 C2 122.15(10)
C11 N1 C6 121.40(11)
C11 N1 C7 120.05(11)
C6 N1 C7 117.10(10)
C14 N2 C17 131.33(11)
C14 N2 H2 114.3
C17 N2 H2 114.3
C25 N3 C26 108.96(11)
C25 N3 H3 125.5
C26 N3 H3 125.5
O1 C1 O2 115.42(12)
O1 C1 C15 126.51(12)
O2 C1 C15 118.07(11)
O2 C2 C3 113.81(10)
O2 C2 C13 122.19(11)
C3 C2 C13 124.00(11)
C2 C3 C11 118.77(11)
C2 C3 C4 121.06(11)
C11 C3 C4 120.16(11)
C3 C4 C5 110.01(10)
C3 C4 H4A 109.7
C5 C4 H4A 109.7
C3 C4 H4B 109.7
C5 C4 H4B 109.7
H4A C4 H4B 108.2
C6 C5 C4 109.51(11)
C6 C5 H5A 109.8
C4 C5 H5A 109.8
C6 C5 H5B 109.8
C4 C5 H5B 109.8
H5A C5 H5B 108.2
N1 C6 C5 110.60(11)
N1 C6 H6A 109.5
C5 C6 H6A 109.5
N1 C6 H6B 109.5
C5 C6 H6B 109.5
H6A C6 H6B 108.1
N1 C7 C8 110.74(11)
N1 C7 H7A 109.5
C8 C7 H7A 109.5
N1 C7 H7B 109.5
C8 C7 H7B 109.5
H7A C7 H7B 108.1
C7 C8 C9 108.96(12)
C7 C8 H8A 109.9
C9 C8 H8A 109.9
C7 C8 H8B 109.9
C9 C8 H8B 109.9
H8A C8 H8B 108.3
C10 C9 C8 111.53(11)
C10 C9 H9A 109.3
C8 C9 H9A 109.3
C10 C9 H9B 109.3
C8 C9 H9B 109.3
H9A C9 H9B 108.0
C12 C10 C11 119.44(11)
C12 C10 C9 119.70(11)
C11 C10 C9 120.86(11)
N1 C11 C3 120.71(11)
N1 C11 C10 120.12(11)
C3 C11 C10 119.16(11)
C10 C12 C13 123.28(11)
C10 C12 H12 118.4
C13 C12 H12 118.4
C2 C13 C12 115.36(11)
C2 C13 C14 118.22(11)
C12 C13 C14 126.40(11)
N2 C14 C15 116.58(11)
N2 C14 C13 125.61(11)
C15 C14 C13 117.81(11)
C16 C15 C1 114.95(11)
C16 C15 C14 123.54(11)
C1 C15 C14 121.50(11)
O3 C16 C15 125.79(12)
O3 C16 H16 117.1
C15 C16 H16 117.1
N2 C17 C18 109.47(10)
N2 C17 H17A 109.8
C18 C17 H17A 109.8
N2 C17 H17B 109.8
C18 C17 H17B 109.8
H17A C17 H17B 108.2
C19 C18 C17 113.48(11)
C19 C18 H18A 108.9
C17 C18 H18A 108.9
C19 C18 H18B 108.9
C17 C18 H18B 108.9
H18A C18 H18B 107.7
C26 C19 C20 106.58(12)
C26 C19 C18 127.34(13)
C20 C19 C18 126.07(12)
C21 C20 C25 119.33(13)
C21 C20 C19 133.91(12)
C25 C20 C19 106.76(12)
C22 C21 C20 118.25(12)
C22 C21 H21 120.9
C20 C21 H21 120.9
C21 C22 C23 121.62(14)
C21 C22 H22 119.2
C23 C22 H22 119.2
C24 C23 C22 121.27(14)
C24 C23 H23 119.4
C22 C23 H23 119.4
C23 C24 C25 117.37(13)
C23 C24 H24 121.3
C25 C24 H24 121.3
N3 C25 C24 130.16(12)
N3 C25 C20 107.68(13)
C24 C25 C20 122.16(14)
C19 C26 N3 110.02(13)
C19 C26 H26 125.0
N3 C26 H26 125.0

loop_
_geom_bond_atom_site_label_1
_geom_bond_atom_site_label_2
_geom_bond_distance
O1 C1 1.2273(17)
O2 C1 1.3772(15)
O2 C2 1.3841(15)
O3 C16 1.2539(16)
N1 C11 1.3742(16)
N1 C6 1.4638(17)
N1 C7 1.4662(17)
N2 C14 1.3415(16)
N2 C17 1.4661(17)
N2 H2 0.8800
N3 C25 1.381(2)
N3 C26 1.3829(19)
N3 H3 0.8800
C1 C15 1.4393(18)
C2 C3 1.3887(17)
C2 C13 1.4147(17)
C3 C11 1.4195(17)
C3 C4 1.5153(17)
C4 C5 1.5296(18)
C4 H4A 0.9900
C4 H4B 0.9900
C5 C6 1.520(2)
C5 H5A 0.9900
C5 H5B 0.9900
C6 H6A 0.9900
C6 H6B 0.9900
C7 C8 1.5212(19)
C7 H7A 0.9900
C7 H7B 0.9900
C8 C9 1.5285(19)
C8 H8A 0.9900
C8 H8B 0.9900
C9 C10 1.5157(18)
C9 H9A 0.9900
C9 H9B 0.9900
C10 C12 1.3832(18)
C10 C11 1.4294(17)
C12 C13 1.4170(18)
C12 H12 0.9500
C13 C14 1.4513(17)
C14 C15 1.4410(17)
C15 C16 1.4329(17)
C16 H16 0.9500
C17 C18 1.5358(17)
C17 H17A 0.9900
C17 H17B 0.9900
C18 C19 1.5028(19)
C18 H18A 0.9900
C18 H18B 0.9900
C19 C26 1.3786(19)
C19 C20 1.445(2)
C20 C21 1.412(2)
C20 C25 1.4254(18)
C21 C22 1.382(2)
C21 H21 0.9500
C22 C23 1.418(2)
C22 H22 0.9500
C23 C24 1.386(2)
C23 H23 0.9500
C24 C25 1.398(2)
C24 H24 0.9500
C26 H26 0.9500

loop_
_geom_hbond_atom_site_label_D
_geom_hbond_atom_site_label_H
_geom_hbond_atom_site_label_A
_geom_hbond_distance_DH
_geom_hbond_distance_HA
_geom_hbond_distance_DA
_geom_hbond_angle_DHA
_geom_hbond_site_symmetry_A
N2 H2 O3 0.88 1.90 2.6647(15) 144 .
N3 H3 O3 0.88 2.10 2.9006(16) 150 2_565

loop_
_geom_torsion_atom_site_label_1
_geom_torsion_atom_site_label_2
_geom_torsion_atom_site_label_3
_geom_torsion_atom_site_label_4
_geom_torsion
C2 O2 C1 O1 179.95(12)
C2 O2 C1 C15 0.19(19)
C1 O2 C2 C3 -178.68(12)
C1 O2 C2 C13 1.86(19)
O2 C2 C3 C11 -179.39(11)
C13 C2 C3 C11 0.1(2)
O2 C2 C3 C4 -0.39(18)
C13 C2 C3 C4 179.06(12)
C2 C3 C4 C5 -152.97(12)
C11 C3 C4 C5 26.02(17)
C3 C4 C5 C6 -53.73(14)
C11 N1 C6 C5 -33.15(17)
C7 N1 C6 C5 160.56(12)
C4 C5 C6 N1 57.70(14)
C11 N1 C7 C8 41.56(17)
C6 N1 C7 C8 -151.96(12)
N1 C7 C8 C9 -59.62(16)
C7 C8 C9 C10 49.00(17)
C8 C9 C10 C12 158.55(13)
C8 C9 C10 C11 -20.8(2)
C6 N1 C11 C3 3.96(19)
C7 N1 C11 C3 169.85(12)
C6 N1 C11 C10 -177.21(13)
C7 N1 C11 C10 -11.32(19)
C2 C3 C11 N1 178.66(12)
C4 C3 C11 N1 -0.35(19)
C2 C3 C11 C10 -0.19(19)
C4 C3 C11 C10 -179.20(12)
C12 C10 C11 N1 -178.77(12)
C9 C10 C11 N1 0.6(2)
C12 C10 C11 C3 0.1(2)
C9 C10 C11 C3 179.41(13)
C11 C10 C12 C13 0.1(2)
C9 C10 C12 C13 -179.18(13)
O2 C2 C13 C12 179.57(12)
C3 C2 C13 C12 0.16(19)
O2 C2 C13 C14 -1.85(19)
C3 C2 C13 C14 178.75(12)
C10 C12 C13 C2 -0.3(2)
C10 C12 C13 C14 -178.72(13)
C17 N2 C14 C15 175.03(13)
C17 N2 C14 C13 -4.9(2)
C2 C13 C14 N2 179.77(13)
C12 C13 C14 N2 -1.8(2)
C2 C13 C14 C15 -0.13(18)
C12 C13 C14 C15 178.28(13)
O1 C1 C15 C16 -0.8(2)
O2 C1 C15 C16 178.88(12)
O1 C1 C15 C14 178.08(14)
O2 C1 C15 C14 -2.2(2)
N2 C14 C15 C16 1.05(19)
C13 C14 C15 C16 -179.04(12)
N2 C14 C15 C1 -177.78(12)
C13 C14 C15 C1 2.14(19)
C1 C15 C16 O3 -176.16(14)
C14 C15 C16 O3 4.9(2)
C14 N2 C17 C18 -175.30(13)
N2 C17 C18 C19 -61.15(15)
C17 C18 C19 C26 111.10(16)
C17 C18 C19 C20 -68.02(17)
C26 C19 C20 C21 179.53(14)
C18 C19 C20 C21 -1.2(2)
C26 C19 C20 C25 0.21(15)
C18 C19 C20 C25 179.48(12)
C25 C20 C21 C22 -0.59(19)
C19 C20 C21 C22 -179.84(14)
C20 C21 C22 C23 0.8(2)
C21 C22 C23 C24 -0.3(2)
C22 C23 C24 C25 -0.4(2)
C26 N3 C25 C24 -179.26(14)
C26 N3 C25 C20 0.45(15)
C23 C24 C25 N3 -179.72(14)
C23 C24 C25 C20 0.6(2)
C21 C20 C25 N3 -179.84(11)
C19 C20 C25 N3 -0.40(15)
C21 C20 C25 C24 -0.1(2)
C19 C20 C25 C24 179.33(12)
C20 C19 C26 N3 0.07(15)
C18 C19 C26 N3 -179.19(12)
C25 N3 C26 C19 -0.33(16)

loop_
_platon_squeeze_void_nr
_platon_squeeze_void_average_x
_platon_squeeze_void_average_y
_platon_squeeze_void_average_z
_platon_squeeze_void_volume
_platon_squeeze_void_count_electrons
_platon_squeeze_void_content
1 -0.004 0.500 0.500 129 29 ' '
2 0.500 0.500 0.000 124 33 ' '
